data_7157478
loop_
_publ_author_name
'Recchi, Ana Maria S.'
'Rosa, Pedro H. P.'
'Back, Davi F.'
'Zeni, Gilson'

_publ_section_title
;
 Selenium-promoted electrophilic cyclization of arylpropiolamides:
 synthesis of 3-organoselenyl spiro[4,5]trienones.
;
_journal_issue 18
_journal_name_full 'Organic &amp; biomolecular chemistry'
_journal_page_first 3544
_journal_page_last 3551
_journal_paper_doi 10.1039/d0ob00609b
_journal_volume 18
_journal_year 2020
_chemical_formula_moiety 'C23 H16 F3 N O2 Se'
_chemical_formula_sum 'C23 H16 F3 N O2 Se'
_chemical_formula_weight 474.33
_chemical_melting_point 421
_chemical_name_common 'phenylselanyl azaspiro decatrienedione'
_chemical_name_systematic
'1-methyl-4-phenyl-3-((3-(trifluoromethyl)phenyl)selanyl)-1-azaspiro        [4.5]deca-3,6,9-triene-2,8-dione'
_space_group_IT_number 14
_space_group_name_Hall '-P 2ybc'
_space_group_name_H-M_alt 'P 1 21/c 1'
_symmetry_cell_setting monoclinic
_symmetry_space_group_name_Hall '-P 2ybc'
_symmetry_space_group_name_H-M 'P 1 21/c 1'
_atom_sites_solution_hydrogens geom
_atom_sites_solution_primary direct
_atom_sites_solution_secondary difmap
_audit_conform_dict_location ftp://ftp.iucr.org/pub/cif_core.dic
_audit_conform_dict_name cif_core.dic
_audit_conform_dict_version 2.4
_audit_creation_date 2019-06-14T16:48:24-00:00
_audit_creation_method 'WinGX routine CIF_UPDATE'
_audit_update_record
;
2020-03-19 deposited with the CCDC.	2020-04-21 downloaded from the CCDC.
;
_cell_angle_alpha 90
_cell_angle_beta 98.147(2)
_cell_angle_gamma 90
_cell_formula_units_Z 4
_cell_length_a 5.7568(4)
_cell_length_b 25.3971(13)
_cell_length_c 13.5914(8)
_cell_measurement_reflns_used 7325
_cell_measurement_temperature 296(2)
_cell_measurement_theta_max 26.774
_cell_measurement_theta_min 2.843
_cell_volume 1967.1(2)
_computing_cell_refinement 'SAINT V8.34A (Bruker AXS Inc., 2013)'
_computing_data_collection 'Bruker Instrument Service v4.2.7'
_computing_data_reduction 'SAINT V8.34A (Bruker AXS Inc., 2013)'
_computing_molecular_graphics 'Diamond (version 3.2i; Crystal Impact GbR'
_computing_structure_refinement 'SHELXL-97 (Sheldrick, 1997)'
_computing_structure_solution 'SHELXL97 (Sheldrick, 1997)'
_diffrn_ambient_temperature 296(2)
_diffrn_detector_area_resol_mean 10.4167
_diffrn_measured_fraction_theta_full 0.997
_diffrn_measured_fraction_theta_max 0.997
_diffrn_measurement_device_type 'Bruker D8 Quest Photon 100 diffractometer'
_diffrn_measurement_method '2\% \f & \w scans'
_diffrn_radiation_monochromator 'Montel type 2-dim beam shaping X ray optics'
_diffrn_radiation_type MoK\a
_diffrn_radiation_wavelength 0.71073
_diffrn_reflns_av_R_equivalents 0.0422
_diffrn_reflns_av_unetI/netI 0.0365
_diffrn_reflns_limit_h_max 6
_diffrn_reflns_limit_h_min -7
_diffrn_reflns_limit_k_max 29
_diffrn_reflns_limit_k_min -32
_diffrn_reflns_limit_l_max 17
_diffrn_reflns_limit_l_min -17
_diffrn_reflns_number 22029
_diffrn_reflns_theta_full 27.16
_diffrn_reflns_theta_max 27.16
_diffrn_reflns_theta_min 2.21
_diffrn_source 'micro-focus tube'
_exptl_absorpt_coefficient_mu 1.957
_exptl_absorpt_correction_T_max 0.9358
_exptl_absorpt_correction_T_min 0.6504
_exptl_absorpt_correction_type multi-scan
_exptl_absorpt_process_details
;
SADABS (version 2012/1; Bruker, 2012) was used to perform the numerical
        absorption correction based on the indexed faces of the crystal.
;
_exptl_crystal_colour colourless
_exptl_crystal_density_diffrn 1.602
_exptl_crystal_density_meas ?
_exptl_crystal_density_method 'not measured'
_exptl_crystal_description tabular
_exptl_crystal_F_000 952
_exptl_crystal_size_max 0.25
_exptl_crystal_size_mid 0.12
_exptl_crystal_size_min 0.04
_refine_diff_density_max 0.482
_refine_diff_density_min -0.429
_refine_diff_density_rms 0.064
_refine_ls_extinction_coef none
_refine_ls_extinction_method none
_refine_ls_goodness_of_fit_ref 1.053
_refine_ls_hydrogen_treatment constr
_refine_ls_matrix_type full
_refine_ls_number_parameters 271
_refine_ls_number_reflns 4358
_refine_ls_number_restraints 0
_refine_ls_restrained_S_all 1.053
_refine_ls_R_factor_all 0.0608
_refine_ls_R_factor_gt 0.041
_refine_ls_shift/su_max 0.002
_refine_ls_shift/su_mean 0
_refine_ls_structure_factor_coef Fsqd
_refine_ls_weighting_details 'calc w=1/[\s^2^(Fo^2^)+(0.0441P)^2^+1.6050P] where P=(Fo^2^+2Fc^2^)/3'
_refine_ls_weighting_scheme calc
_refine_ls_wR_factor_gt 0.0915
_refine_ls_wR_factor_ref 0.0981
_reflns_number_gt 3415
_reflns_number_total 4358
_reflns_threshold_expression >2\s(I)
_cod_data_source_file d0ob00609b2.cif
_cod_data_source_block test_a
_cod_depositor_comments
;
The following automatic conversions were performed:

data item '_chemical_melting_point' value '421K' was changed to '421'
-- the value should be numeric and without a unit designator.

data item '_exptl_crystal_density_meas' value 'none' was changed to
'?' -- the value is perceived as not measured.

Automatic conversion script
Id: cif_fix_values 7556 2019-12-06 15:28:31Z antanas 

 Adding full bibliography for 7157478--7157479.cif.
;
_cod_original_sg_symbol_Hall -P2ybc
_cod_original_sg_symbol_H-M P21/c
_cod_database_code 7157478

loop_
_symmetry_equiv_pos_as_xyz
'x, y, z'
'-x, y+1/2, -z+1/2'
'-x, -y, -z'
'x, -y-1/2, z-1/2'

loop_
_atom_site_label
_atom_site_type_symbol
_atom_site_fract_x
_atom_site_fract_y
_atom_site_fract_z
_atom_site_U_iso_or_equiv
_atom_site_adp_type
_atom_site_occupancy
_atom_site_symmetry_multiplicity
_atom_site_calc_flag
_atom_site_refinement_flags
_atom_site_disorder_assembly
_atom_site_disorder_group
Se11 Se 0.40415(5) 0.568508(12) 0.39990(2) 0.03602(11) Uani 1 1 d . . .
O13 O 0.2095(4) 0.69088(9) 0.38162(15) 0.0478(6) Uani 1 1 d . . .
N7 N 0.3626(4) 0.70788(9) 0.54354(16) 0.0312(5) Uani 1 1 d . . .
F1 F 0.1853(4) 0.61347(10) -0.02172(16) 0.0787(7) Uani 1 1 d . . .
F3 F 0.2396(6) 0.53255(10) 0.01120(16) 0.1014(10) Uani 1 1 d . . .
F2 F 0.4783(6) 0.57481(12) -0.06409(16) 0.0980(9) Uani 1 1 d . . .
O27 O 0.7185(5) 0.72333(14) 0.91881(17) 0.0750(9) Uani 1 1 d . . .
C10 C 0.5679(4) 0.62917(10) 0.57714(17) 0.0249(5) Uani 1 1 d . . .
C12 C 0.7376(5) 0.59120(10) 0.62858(18) 0.0263(6) Uani 1 1 d . . .
C9 C 0.4524(5) 0.62776(10) 0.48488(18) 0.0278(6) Uani 1 1 d . . .
C8 C 0.3248(5) 0.67817(11) 0.46002(19) 0.0308(6) Uani 1 1 d . . .
C5 C 0.5104(4) 0.68150(10) 0.62593(18) 0.0249(5) Uani 1 1 d . . .
C6 C 0.3638(5) 0.67218(11) 0.70756(19) 0.0287(6) Uani 1 1 d . . .
H6 H 0.2234 0.6539 0.6921 0.034 Uiso 1 1 calc R . .
C3 C 0.7931(5) 0.72689(12) 0.7534(2) 0.0346(6) Uani 1 1 d . . .
H3 H 0.9323 0.7455 0.77 0.042 Uiso 1 1 calc R . .
C4 C 0.7274(5) 0.71250(11) 0.6595(2) 0.0298(6) Uani 1 1 d . . .
H4 H 0.8215 0.7223 0.6123 0.036 Uiso 1 1 calc R . .
C20 C 0.3982(5) 0.57990(11) 0.1926(2) 0.0343(6) Uani 1 1 d . . .
H20 H 0.2574 0.5616 0.1895 0.041 Uiso 1 1 calc R . .
C21 C 0.9140(5) 0.57081(11) 0.5787(2) 0.0355(6) Uani 1 1 d . . .
H21 H 0.9168 0.5797 0.5125 0.043 Uiso 1 1 calc R . .
C15 C 0.5205(5) 0.59468(11) 0.28367(19) 0.0314(6) Uani 1 1 d . . .
C14 C 0.2784(5) 0.76096(11) 0.5524(2) 0.0382(7) Uani 1 1 d . . .
H14A H 0.3278 0.7736 0.6186 0.057 Uiso 1 1 calc R . .
H14B H 0.1102 0.7613 0.5389 0.057 Uiso 1 1 calc R . .
H14C H 0.3413 0.7833 0.5056 0.057 Uiso 1 1 calc R . .
C16 C 0.7253(5) 0.62298(12) 0.2881(2) 0.0400(7) Uani 1 1 d . . .
H16 H 0.8054 0.6333 0.3493 0.048 Uiso 1 1 calc R . .
C25 C 0.7378(6) 0.57702(11) 0.7275(2) 0.0384(7) Uani 1 1 d . . .
H25 H 0.6212 0.5898 0.7621 0.046 Uiso 1 1 calc R . .
C1 C 0.4237(5) 0.68853(12) 0.8002(2) 0.0360(7) Uani 1 1 d . . .
H1 H 0.32 0.6838 0.846 0.043 Uiso 1 1 calc R . .
C22 C 1.0838(5) 0.53772(12) 0.6263(3) 0.0434(7) Uani 1 1 d . . .
H22 H 1.1994 0.5242 0.5921 0.052 Uiso 1 1 calc R . .
C19 C 0.4877(6) 0.59259(12) 0.1066(2) 0.0395(7) Uani 1 1 d . . .
C23 C 1.0825(6) 0.52458(12) 0.7247(2) 0.0453(8) Uani 1 1 d . . .
H23 H 1.198 0.5026 0.757 0.054 Uiso 1 1 calc R . .
C2 C 0.6493(5) 0.71390(13) 0.8316(2) 0.0406(7) Uani 1 1 d . . .
C17 C 0.8120(6) 0.63599(13) 0.2016(3) 0.0477(8) Uani 1 1 d . . .
H17 H 0.9502 0.6553 0.2048 0.057 Uiso 1 1 calc R . .
C18 C 0.6948(6) 0.62060(13) 0.1105(2) 0.0475(8) Uani 1 1 d . . .
H18 H 0.7545 0.629 0.0524 0.057 Uiso 1 1 calc R . .
C24 C 0.9092(6) 0.54422(13) 0.7748(2) 0.0452(8) Uani 1 1 d . . .
H24 H 0.908 0.5353 0.8411 0.054 Uiso 1 1 calc R . .
C26 C 0.3506(7) 0.57760(14) 0.0090(2) 0.0548(9) Uani 1 1 d . . .

loop_
_atom_site_aniso_label
_atom_site_aniso_U_11
_atom_site_aniso_U_22
_atom_site_aniso_U_33
_atom_site_aniso_U_23
_atom_site_aniso_U_13
_atom_site_aniso_U_12
Se11 0.04602(19) 0.03680(17) 0.02469(15) -0.00534(12) 0.00311(11) -0.00908(14)
O13 0.0503(13) 0.0527(14) 0.0342(11) 0.0024(10) -0.0158(10) 0.0081(11)
N7 0.0322(12) 0.0336(12) 0.0258(11) 0.0012(9) -0.0026(9) 0.0060(10)
F1 0.0847(17) 0.0880(17) 0.0558(13) 0.0012(12) -0.0167(12) 0.0044(14)
F3 0.178(3) 0.0760(17) 0.0400(12) -0.0002(11) -0.0204(15) -0.0560(19)
F2 0.123(2) 0.140(3) 0.0334(11) -0.0151(13) 0.0212(13) 0.0043(19)
O27 0.0613(17) 0.133(3) 0.0287(12) -0.0222(14) -0.0013(11) -0.0138(17)
C10 0.0238(13) 0.0301(14) 0.0213(12) -0.0018(10) 0.0050(10) -0.0021(11)
C12 0.0264(13) 0.0269(13) 0.0243(12) -0.0030(10) -0.0008(10) -0.0019(11)
C9 0.0281(14) 0.0320(14) 0.0231(12) -0.0036(11) 0.0027(10) -0.0015(11)
C8 0.0244(13) 0.0399(15) 0.0271(13) -0.0009(12) 0.0003(11) -0.0009(12)
C5 0.0229(13) 0.0299(13) 0.0215(12) -0.0014(10) 0.0021(10) -0.0025(11)
C6 0.0239(13) 0.0320(14) 0.0305(13) -0.0011(11) 0.0054(11) -0.0014(11)
C3 0.0255(14) 0.0411(16) 0.0360(15) -0.0075(12) -0.0002(12) -0.0032(12)
C4 0.0209(13) 0.0358(15) 0.0335(14) 0.0002(12) 0.0074(11) -0.0020(11)
C20 0.0383(16) 0.0356(16) 0.0280(14) -0.0032(11) 0.0010(12) -0.0033(13)
C21 0.0329(15) 0.0381(16) 0.0357(15) -0.0003(13) 0.0052(12) 0.0024(13)
C15 0.0350(15) 0.0317(14) 0.0276(13) -0.0025(11) 0.0050(11) 0.0024(12)
C14 0.0365(16) 0.0353(16) 0.0415(16) 0.0039(13) 0.0016(13) 0.0066(13)
C16 0.0381(17) 0.0428(17) 0.0378(16) -0.0046(13) 0.0011(13) -0.0043(14)
C25 0.0486(18) 0.0371(16) 0.0293(14) 0.0000(12) 0.0052(13) 0.0071(14)
C1 0.0335(16) 0.0478(17) 0.0285(14) 0.0013(13) 0.0109(12) 0.0038(13)
C22 0.0346(17) 0.0406(17) 0.0545(19) -0.0022(15) 0.0052(14) 0.0068(14)
C19 0.0545(19) 0.0366(16) 0.0275(14) -0.0004(12) 0.0066(13) 0.0031(15)
C23 0.0423(18) 0.0353(16) 0.0530(19) 0.0041(14) -0.0121(15) 0.0084(14)
C2 0.0362(16) 0.0557(19) 0.0283(14) -0.0090(13) -0.0010(12) 0.0033(15)
C17 0.0409(18) 0.0476(19) 0.056(2) 0.0023(16) 0.0128(16) -0.0065(15)
C18 0.058(2) 0.0481(19) 0.0402(17) 0.0059(15) 0.0209(16) 0.0035(17)
C24 0.057(2) 0.0418(17) 0.0328(15) 0.0041(14) -0.0064(14) 0.0056(16)
C26 0.083(3) 0.051(2) 0.0310(16) 0.0020(15) 0.0077(17) -0.004(2)

loop_
_atom_type_symbol
_atom_type_description
_atom_type_scat_dispersion_real
_atom_type_scat_dispersion_imag
_atom_type_scat_source
C C 0.0033 0.0016 'International Tables Vol C Tables 4.2.6.8 and 6.1.1.4'
H H 0 0 'International Tables Vol C Tables 4.2.6.8 and 6.1.1.4'
F F 0.0171 0.0103 'International Tables Vol C Tables 4.2.6.8 and 6.1.1.4'
N N 0.0061 0.0033 'International Tables Vol C Tables 4.2.6.8 and 6.1.1.4'
Se Se -0.0929 2.2259 'International Tables Vol C Tables 4.2.6.8 and 6.1.1.4'
O O 0.0106 0.006 'International Tables Vol C Tables 4.2.6.8 and 6.1.1.4'

loop_
_geom_angle_atom_site_label_1
_geom_angle_atom_site_label_2
_geom_angle_atom_site_label_3
_geom_angle
_geom_angle_site_symmetry_1
_geom_angle_site_symmetry_3
_geom_angle_publ_flag
C9 Se11 C15 100.87(11) . . ?
C8 N7 C14 125.0(2) . . ?
C8 N7 C5 113.1(2) . . ?
C14 N7 C5 121.8(2) . . ?
C9 C10 C12 129.5(2) . . ?
C9 C10 C5 108.6(2) . . ?
C12 C10 C5 121.8(2) . . ?
C25 C12 C21 118.2(3) . . ?
C25 C12 C10 122.4(2) . . ?
C21 C12 C10 119.3(2) . . ?
C10 C9 C8 110.7(2) . . ?
C10 C9 Se11 127.3(2) . . ?
C8 C9 Se11 121.29(18) . . ?
O13 C8 N7 126.1(3) . . ?
O13 C8 C9 128.1(3) . . ?
N7 C8 C9 105.8(2) . . ?
N7 C5 C4 111.2(2) . . ?
N7 C5 C6 108.0(2) . . ?
C4 C5 C6 113.0(2) . . ?
N7 C5 C10 101.63(19) . . ?
C4 C5 C10 111.4(2) . . ?
C6 C5 C10 111.0(2) . . ?
C1 C6 C5 123.7(2) . . ?
C4 C3 C2 121.2(3) . . ?
C3 C4 C5 123.4(3) . . ?
C19 C20 C15 119.3(3) . . ?
C22 C21 C12 120.9(3) . . ?
C16 C15 C20 120.3(3) . . ?
C16 C15 Se11 122.8(2) . . ?
C20 C15 Se11 116.7(2) . . ?
C15 C16 C17 119.9(3) . . ?
C24 C25 C12 120.6(3) . . ?
C6 C1 C2 121.2(3) . . ?
C23 C22 C21 120.1(3) . . ?
C20 C19 C18 120.6(3) . . ?
C20 C19 C26 118.6(3) . . ?
C18 C19 C26 120.7(3) . . ?
C22 C23 C24 119.7(3) . . ?
O27 C2 C1 121.7(3) . . ?
O27 C2 C3 121.2(3) . . ?
C1 C2 C3 117.1(2) . . ?
C18 C17 C16 120.4(3) . . ?
C17 C18 C19 119.4(3) . . ?
C25 C24 C23 120.6(3) . . ?
F3 C26 F2 107.2(3) . . ?
F3 C26 F1 105.8(3) . . ?
F2 C26 F1 104.4(3) . . ?
F3 C26 C19 113.6(3) . . ?
F2 C26 C19 113.7(3) . . ?
F1 C26 C19 111.5(3) . . ?

loop_
_geom_bond_atom_site_label_1
_geom_bond_atom_site_label_2
_geom_bond_distance
_geom_bond_site_symmetry_2
_geom_bond_publ_flag
Se11 C9 1.893(3) . ?
Se11 C15 1.920(3) . ?
O13 C8 1.217(3) . ?
N7 C8 1.355(3) . ?
N7 C14 1.443(4) . ?
N7 C5 1.469(3) . ?
F1 C26 1.341(4) . ?
F3 C26 1.313(4) . ?
F2 C26 1.319(4) . ?
O27 C2 1.219(3) . ?
C10 C9 1.334(3) . ?
C10 C12 1.477(4) . ?
C10 C5 1.542(4) . ?
C12 C25 1.392(4) . ?
C12 C21 1.398(4) . ?
C9 C8 1.491(4) . ?
C5 C4 1.492(4) . ?
C5 C6 1.505(4) . ?
C6 C1 1.324(4) . ?
C3 C4 1.329(4) . ?
C3 C2 1.475(4) . ?
C20 C19 1.381(4) . ?
C20 C15 1.386(4) . ?
C21 C22 1.379(4) . ?
C15 C16 1.375(4) . ?
C16 C17 1.381(4) . ?
C25 C24 1.379(4) . ?
C1 C2 1.459(4) . ?
C22 C23 1.379(5) . ?
C19 C18 1.382(5) . ?
C19 C26 1.493(4) . ?
C23 C24 1.379(5) . ?
C17 C18 1.380(5) . ?
